data_1501935
loop_
_publ_author_name
'Li, Shaoyu'
'Wu, Jie'

_publ_section_title
;
 Synthesis of H-pyrazolo[5,1-a]isoquinolines via copper(II)-catalyzed
 oxidation of an aliphatic C-H bond of tertiary amine in air.
;
_journal_issue 4
_journal_name_full 'Organic letters'
_journal_page_first 712
_journal_page_last 715
_journal_paper_doi 10.1021/ol102939r
_journal_volume 13
_journal_year 2011
_chemical_formula_sum 'C19 H15 Cl N2'
_chemical_formula_weight 306.78
_chemical_name_systematic
; 
 ? 
;
_space_group_IT_number 19
_symmetry_cell_setting orthorhombic
_symmetry_space_group_name_Hall 'P 2ac 2ab'
_symmetry_space_group_name_H-M 'P 21 21 21'
_atom_sites_solution_hydrogens geom
_atom_sites_solution_primary direct
_atom_sites_solution_secondary difmap
_audit_creation_method SHELXL-97
_cell_angle_alpha 90.00
_cell_angle_beta 90.00
_cell_angle_gamma 90.00
_cell_formula_units_Z 8
_cell_length_a 7.659(3)
_cell_length_b 14.452(5)
_cell_length_c 26.660(9)
_cell_measurement_reflns_used 808
_cell_measurement_temperature 293(2)
_cell_measurement_theta_max 23.704
_cell_measurement_theta_min 2.764
_cell_volume 2950.9(18)
_computing_cell_refinement 'Bruker SMART'
_computing_data_collection 'Bruker SMART'
_computing_data_reduction 'Bruker SHELXTL'
_computing_molecular_graphics 'Bruker SHELXTL'
_computing_publication_material 'Bruker SHELXTL'
_computing_structure_refinement 'SHELXL-97 (Sheldrick, 1997)'
_computing_structure_solution 'SHELXS-97 (Sheldrick, 1990)'
_diffrn_ambient_temperature 293(2)
_diffrn_measured_fraction_theta_full 1.000
_diffrn_measured_fraction_theta_max 1.000
_diffrn_measurement_device_type 'CCD area detector'
_diffrn_measurement_method 'phi and omega scans'
_diffrn_radiation_monochromator graphite
_diffrn_radiation_source 'fine-focus sealed tube'
_diffrn_radiation_type MoK\a
_diffrn_radiation_wavelength 0.71073
_diffrn_reflns_av_R_equivalents 0.0941
_diffrn_reflns_av_sigmaI/netI 0.0922
_diffrn_reflns_limit_h_max 9
_diffrn_reflns_limit_h_min -9
_diffrn_reflns_limit_k_max 17
_diffrn_reflns_limit_k_min -17
_diffrn_reflns_limit_l_max 32
_diffrn_reflns_limit_l_min -25
_diffrn_reflns_number 13488
_diffrn_reflns_theta_full 26.00
_diffrn_reflns_theta_max 26.00
_diffrn_reflns_theta_min 1.60
_exptl_absorpt_coefficient_mu 0.256
_exptl_absorpt_correction_T_max 0.9823
_exptl_absorpt_correction_T_min 0.9387
_exptl_absorpt_correction_type multi-scan
_exptl_absorpt_process_details sadabs
_exptl_crystal_colour colorless
_exptl_crystal_density_diffrn 1.381
_exptl_crystal_density_method 'not measured'
_exptl_crystal_description rod
_exptl_crystal_F_000 1280
_exptl_crystal_size_max 0.25
_exptl_crystal_size_mid 0.08
_exptl_crystal_size_min 0.07
_refine_diff_density_max 0.275
_refine_diff_density_min -0.303
_refine_diff_density_rms 0.053
_refine_ls_abs_structure_details 'Flack H D (1983), Acta Cryst. A39, 876-881'
_refine_ls_abs_structure_Flack 0.06(7)
_refine_ls_extinction_method none
_refine_ls_goodness_of_fit_ref 0.993
_refine_ls_hydrogen_treatment constr
_refine_ls_matrix_type full
_refine_ls_number_parameters 397
_refine_ls_number_reflns 5735
_refine_ls_number_restraints 0
_refine_ls_restrained_S_all 0.993
_refine_ls_R_factor_all 0.0765
_refine_ls_R_factor_gt 0.0598
_refine_ls_shift/su_max 0.001
_refine_ls_shift/su_mean 0.000
_refine_ls_structure_factor_coef Fsqd
_refine_ls_weighting_details 'calc w=1/[\s^2^(Fo^2^)+(0.0502P)^2^+0.0000P] where P=(Fo^2^+2Fc^2^)/3'
_refine_ls_weighting_scheme calc
_refine_ls_wR_factor_gt 0.1170
_refine_ls_wR_factor_ref 0.1253
_reflns_number_gt 4589
_reflns_number_total 5735
_reflns_threshold_expression >2sigma(I)
_cod_data_source_file ol102939r_si_002.cif
_cod_data_source_block a01104a
_cod_depositor_comments
;
The following automatic conversions were performed:

'_symmetry_cell_setting' value 'Orthorhombic' changed to
'orthorhombic' according to
/home/saulius/struct/CIF-dictionaries/cif_core.dic dictionary named
'cif_core.dic' version 2.4.1 from 2010-06-29.

Automatic conversion script
Id: cif_fix_values 1715 2011-07-08 13:25:40Z adriana 
;
_cod_original_cell_volume 2950.8(17)
_cod_original_sg_symbol_H-M P2(1)2(1)2(1)
_cod_database_code 1501935

loop_
_symmetry_equiv_pos_as_xyz
'x, y, z'
'-x+1/2, -y, z+1/2'
'-x, y+1/2, -z+1/2'
'x+1/2, -y+1/2, -z'

loop_
_atom_site_label
_atom_site_type_symbol
_atom_site_fract_x
_atom_site_fract_y
_atom_site_fract_z
_atom_site_U_iso_or_equiv
_atom_site_adp_type
_atom_site_occupancy
_atom_site_symmetry_multiplicity
_atom_site_calc_flag
_atom_site_refinement_flags
Cl1 Cl 0.27958(14) 0.52627(6) 0.99200(3) 0.0524(3) Uani 1 1 d .
Cl2 Cl 0.78549(14) 0.80262(5) 0.74765(3) 0.0512(2) Uani 1 1 d .
N1 N 0.3500(4) 0.66392(18) 0.76508(9) 0.0373(6) Uani 1 1 d .
N2 N 0.3142(4) 0.74204(18) 0.73903(10) 0.0430(7) Uani 1 1 d .
N3 N 0.8421(3) 0.49277(16) 0.91758(9) 0.0350(6) Uani 1 1 d .
N4 N 0.7991(4) 0.48441(17) 0.96669(9) 0.0408(7) Uani 1 1 d .
C1 C 0.3382(4) 0.5945(2) 0.84810(11) 0.0341(7) Uani 1 1 d .
C2 C 0.2956(5) 0.59703(19) 0.89921(11) 0.0368(7) Uani 1 1 d .
H2B H 0.2452 0.6495 0.9132 0.044 Uiso 1 1 calc R
C3 C 0.3298(5) 0.5207(2) 0.92819(12) 0.0409(8) Uani 1 1 d .
C4 C 0.4030(5) 0.4412(2) 0.90898(13) 0.0447(9) Uani 1 1 d .
H4B H 0.4257 0.3907 0.9296 0.054 Uiso 1 1 calc R
C5 C 0.4415(5) 0.4383(2) 0.85886(13) 0.0433(9) Uani 1 1 d .
H5A H 0.4902 0.3848 0.8454 0.052 Uiso 1 1 calc R
C6 C 0.4093(4) 0.5138(2) 0.82745(12) 0.0370(8) Uani 1 1 d .
C7 C 0.4477(4) 0.5116(2) 0.77466(12) 0.0406(8) Uani 1 1 d .
H7A H 0.4963 0.4581 0.7612 0.049 Uiso 1 1 calc R
C8 C 0.4166(4) 0.5834(2) 0.74381(12) 0.0371(7) Uani 1 1 d .
C9 C 0.4506(5) 0.5791(2) 0.68910(12) 0.0422(8) Uani 1 1 d .
C10 C 0.4073(5) 0.4985(2) 0.66350(13) 0.0528(10) Uani 1 1 d .
H10A H 0.3515 0.4504 0.6803 0.063 Uiso 1 1 calc R
C11 C 0.4473(6) 0.4895(3) 0.61314(14) 0.0651(12) Uani 1 1 d .
H11A H 0.4182 0.4353 0.5963 0.078 Uiso 1 1 calc R
C12 C 0.5286(6) 0.5591(3) 0.58813(15) 0.0662(12) Uani 1 1 d .
H12A H 0.5550 0.5525 0.5543 0.079 Uiso 1 1 calc R
C13 C 0.5717(6) 0.6388(3) 0.61285(15) 0.0618(11) Uani 1 1 d .
H13A H 0.6277 0.6863 0.5957 0.074 Uiso 1 1 calc R
C14 C 0.5327(5) 0.6495(3) 0.66315(13) 0.0491(9) Uani 1 1 d .
H14A H 0.5619 0.7041 0.6795 0.059 Uiso 1 1 calc R
C15 C 0.2522(5) 0.7992(2) 0.77353(12) 0.0431(8) Uani 1 1 d .
H15A H 0.2165 0.8592 0.7663 0.052 Uiso 1 1 calc R
C16 C 0.2453(5) 0.7618(2) 0.82157(11) 0.0382(8) Uani 1 1 d .
C17 C 0.3093(4) 0.6736(2) 0.81561(11) 0.0348(7) Uani 1 1 d .
C18 C 0.1769(5) 0.8075(2) 0.86834(12) 0.0453(9) Uani 1 1 d .
H18A H 0.2717 0.8134 0.8922 0.054 Uiso 1 1 calc R
H18B H 0.0889 0.7679 0.8833 0.054 Uiso 1 1 calc R
C19 C 0.0975(6) 0.9030(2) 0.85935(15) 0.0631(12) Uani 1 1 d .
H19A H 0.0562 0.9279 0.8906 0.095 Uiso 1 1 calc R
H19B H 0.0017 0.8978 0.8363 0.095 Uiso 1 1 calc R
H19C H 0.1846 0.9434 0.8455 0.095 Uiso 1 1 calc R
C20 C 0.8348(4) 0.59776(19) 0.84642(11) 0.0309(7) Uani 1 1 d .
C21 C 0.7969(4) 0.6830(2) 0.82413(11) 0.0362(7) Uani 1 1 d .
H21A H 0.7464 0.7304 0.8427 0.043 Uiso 1 1 calc R
C22 C 0.8355(4) 0.6955(2) 0.77446(12) 0.0374(8) Uani 1 1 d .
C23 C 0.9108(5) 0.6273(2) 0.74521(12) 0.0407(8) Uani 1 1 d .
H23A H 0.9359 0.6380 0.7116 0.049 Uiso 1 1 calc R
C24 C 0.9473(5) 0.5445(2) 0.76663(12) 0.0411(8) Uani 1 1 d .
H24A H 0.9991 0.4984 0.7474 0.049 Uiso 1 1 calc R
C25 C 0.9083(4) 0.5268(2) 0.81753(11) 0.0350(7) Uani 1 1 d .
C26 C 0.9430(5) 0.4388(2) 0.84031(12) 0.0379(8) Uani 1 1 d .
H26A H 0.9913 0.3922 0.8207 0.045 Uiso 1 1 calc R
C27 C 0.9089(4) 0.4206(2) 0.88898(12) 0.0345(7) Uani 1 1 d .
C28 C 0.9432(4) 0.3295(2) 0.91226(12) 0.0378(8) Uani 1 1 d .
C29 C 0.8903(5) 0.2508(2) 0.88726(14) 0.0499(9) Uani 1 1 d .
H29A H 0.8278 0.2560 0.8575 0.060 Uiso 1 1 calc R
C30 C 0.9298(6) 0.1640(2) 0.90627(17) 0.0618(12) Uani 1 1 d .
H30A H 0.8940 0.1112 0.8892 0.074 Uiso 1 1 calc R
C31 C 1.0221(6) 0.1562(3) 0.95041(16) 0.0597(11) Uani 1 1 d .
H31A H 1.0494 0.0981 0.9632 0.072 Uiso 1 1 calc R
C32 C 1.0732(6) 0.2340(3) 0.97533(15) 0.0544(10) Uani 1 1 d .
H32A H 1.1367 0.2285 1.0049 0.065 Uiso 1 1 calc R
C33 C 1.0324(5) 0.3200(2) 0.95737(13) 0.0433(8) Uani 1 1 d .
H33A H 1.0644 0.3724 0.9754 0.052 Uiso 1 1 calc R
C34 C 0.7343(5) 0.5667(2) 0.97786(11) 0.0411(8) Uani 1 1 d .
H34A H 0.6942 0.5817 1.0098 0.049 Uiso 1 1 calc R
C35 C 0.7308(4) 0.6289(2) 0.93837(11) 0.0357(7) Uani 1 1 d .
C36 C 0.8012(4) 0.57940(19) 0.89889(11) 0.0323(7) Uani 1 1 d .
C37 C 0.6609(5) 0.7260(2) 0.93855(12) 0.0400(8) Uani 1 1 d .
H37A H 0.5816 0.7335 0.9105 0.048 Uiso 1 1 calc R
H37B H 0.7571 0.7688 0.9339 0.048 Uiso 1 1 calc R
C38 C 0.5656(6) 0.7507(2) 0.98660(14) 0.0547(10) Uani 1 1 d .
H38A H 0.5241 0.8133 0.9846 0.082 Uiso 1 1 calc R
H38B H 0.6440 0.7448 1.0145 0.082 Uiso 1 1 calc R
H38C H 0.4684 0.7096 0.9911 0.082 Uiso 1 1 calc R

loop_
_atom_site_aniso_label
_atom_site_aniso_U_11
_atom_site_aniso_U_22
_atom_site_aniso_U_33
_atom_site_aniso_U_23
_atom_site_aniso_U_13
_atom_site_aniso_U_12
Cl1 0.0695(6) 0.0582(5) 0.0295(4) 0.0059(3) 0.0043(5) -0.0040(5)
Cl2 0.0643(6) 0.0485(4) 0.0409(5) 0.0125(4) -0.0036(5) -0.0016(4)
N1 0.0409(16) 0.0438(14) 0.0273(14) -0.0010(11) 0.0010(13) 0.0008(12)
N2 0.0481(18) 0.0498(15) 0.0311(15) 0.0080(12) 0.0004(15) 0.0059(14)
N3 0.0381(15) 0.0420(14) 0.0249(14) 0.0004(11) 0.0012(13) 0.0035(12)
N4 0.0493(17) 0.0516(15) 0.0217(13) 0.0056(11) 0.0054(14) 0.0006(14)
C1 0.0317(18) 0.0429(16) 0.0277(17) 0.0023(13) -0.0044(15) -0.0043(14)
C2 0.0397(19) 0.0385(15) 0.0322(17) -0.0022(12) -0.0013(17) 0.0023(15)
C3 0.046(2) 0.0510(18) 0.0262(16) 0.0030(14) -0.0039(16) -0.0095(17)
C4 0.053(2) 0.0414(18) 0.040(2) 0.0085(15) -0.0028(19) -0.0018(17)
C5 0.048(2) 0.0390(18) 0.043(2) -0.0031(15) -0.0055(18) 0.0032(16)
C6 0.0388(19) 0.0402(16) 0.0322(18) -0.0024(14) -0.0052(16) -0.0025(15)
C7 0.043(2) 0.0446(18) 0.0338(18) -0.0081(14) -0.0011(17) -0.0002(16)
C8 0.0355(18) 0.0477(17) 0.0281(17) -0.0036(15) -0.0009(16) -0.0026(15)
C9 0.0374(19) 0.059(2) 0.0296(18) -0.0030(16) -0.0017(16) -0.0011(17)
C10 0.063(3) 0.060(2) 0.036(2) -0.0071(17) -0.005(2) -0.003(2)
C11 0.086(3) 0.072(3) 0.037(2) -0.017(2) -0.001(2) 0.013(2)
C12 0.070(3) 0.099(3) 0.029(2) -0.002(2) 0.002(2) 0.029(3)
C13 0.065(3) 0.082(3) 0.039(2) 0.008(2) 0.015(2) 0.009(2)
C14 0.050(2) 0.064(2) 0.033(2) -0.0017(16) 0.0013(19) -0.0030(19)
C15 0.045(2) 0.0443(16) 0.0401(18) 0.0023(14) 0.0009(18) 0.0051(17)
C16 0.039(2) 0.0445(16) 0.0311(16) -0.0024(13) -0.0043(16) 0.0008(16)
C17 0.0347(18) 0.0459(16) 0.0238(15) -0.0018(13) -0.0021(15) -0.0039(15)
C18 0.050(2) 0.0539(19) 0.0318(18) -0.0050(14) -0.0052(17) 0.0089(19)
C19 0.077(3) 0.062(2) 0.050(2) -0.0095(19) -0.010(2) 0.024(2)
C20 0.0301(17) 0.0352(15) 0.0275(16) -0.0027(12) -0.0009(14) -0.0029(13)
C21 0.0394(19) 0.0400(15) 0.0292(17) -0.0008(12) 0.0019(16) -0.0015(16)
C22 0.0374(19) 0.0406(16) 0.0341(18) 0.0063(13) -0.0036(16) -0.0049(16)
C23 0.043(2) 0.0556(18) 0.0232(16) 0.0018(15) 0.0040(17) -0.0054(16)
C24 0.047(2) 0.0467(18) 0.0291(18) -0.0046(14) 0.0076(16) -0.0022(17)
C25 0.0353(18) 0.0429(16) 0.0266(16) -0.0021(13) 0.0019(14) -0.0005(15)
C26 0.045(2) 0.0393(17) 0.0298(18) -0.0060(13) 0.0046(17) 0.0039(15)
C27 0.0334(18) 0.0401(16) 0.0299(17) -0.0018(14) 0.0023(15) 0.0026(15)
C28 0.0362(19) 0.0391(16) 0.0381(19) 0.0020(14) 0.0028(16) 0.0014(15)
C29 0.057(2) 0.0475(19) 0.046(2) 0.0000(17) -0.0089(19) -0.0010(18)
C30 0.070(3) 0.0376(19) 0.078(3) -0.0012(19) 0.002(3) -0.008(2)
C31 0.062(3) 0.047(2) 0.070(3) 0.024(2) 0.012(2) 0.005(2)
C32 0.053(2) 0.064(2) 0.046(2) 0.0155(19) 0.000(2) 0.006(2)
C33 0.047(2) 0.0472(18) 0.036(2) 0.0020(15) -0.0013(17) 0.0020(17)
C34 0.047(2) 0.0540(18) 0.0225(15) -0.0046(13) 0.0053(16) 0.0023(17)
C35 0.0350(18) 0.0448(15) 0.0271(15) -0.0036(13) -0.0041(16) -0.0017(15)
C36 0.0326(17) 0.0386(15) 0.0257(15) -0.0006(12) 0.0014(15) -0.0014(14)
C37 0.040(2) 0.0488(18) 0.0315(18) -0.0055(14) -0.0025(17) -0.0007(15)
C38 0.057(3) 0.056(2) 0.052(2) -0.0106(19) 0.010(2) 0.0019(19)

loop_
_atom_type_symbol
_atom_type_description
_atom_type_scat_dispersion_real
_atom_type_scat_dispersion_imag
_atom_type_scat_source
C C 0.0033 0.0016 'International Tables Vol C Tables 4.2.6.8 and 6.1.1.4'
H H 0.0000 0.0000 'International Tables Vol C Tables 4.2.6.8 and 6.1.1.4'
N N 0.0061 0.0033 'International Tables Vol C Tables 4.2.6.8 and 6.1.1.4'
Cl Cl 0.1484 0.1585 'International Tables Vol C Tables 4.2.6.8 and 6.1.1.4'

loop_
_geom_angle_atom_site_label_1
_geom_angle_atom_site_label_2
_geom_angle_atom_site_label_3
_geom_angle
N2 N1 C17 111.6(2)
N2 N1 C8 124.2(3)
C17 N1 C8 124.1(3)
C15 N2 N1 103.7(3)
N4 N3 C36 111.9(2)
N4 N3 C27 123.6(2)
C36 N3 C27 124.4(3)
C34 N4 N3 103.2(2)
C6 C1 C2 119.7(3)
C6 C1 C17 118.7(3)
C2 C1 C17 121.6(3)
C3 C2 C1 118.8(3)
C2 C3 C4 122.6(3)
C2 C3 Cl1 118.0(3)
C4 C3 Cl1 119.4(2)
C5 C4 C3 118.5(3)
C4 C5 C6 121.5(3)
C5 C6 C1 118.9(3)
C5 C6 C7 122.2(3)
C1 C6 C7 118.9(3)
C8 C7 C6 123.0(3)
C7 C8 N1 117.4(3)
C7 C8 C9 122.6(3)
N1 C8 C9 120.0(3)
C14 C9 C10 118.7(3)
C14 C9 C8 122.8(3)
C10 C9 C8 118.4(3)
C11 C10 C9 120.1(4)
C12 C11 C10 120.6(4)
C11 C12 C13 119.9(4)
C12 C13 C14 120.6(4)
C9 C14 C13 120.1(4)
N2 C15 C16 114.2(3)
C17 C16 C15 103.9(3)
C17 C16 C18 128.8(3)
C15 C16 C18 127.3(3)
C16 C17 N1 106.5(3)
C16 C17 C1 135.7(3)
N1 C17 C1 117.8(3)
C16 C18 C19 113.9(3)
C21 C20 C25 119.7(3)
C21 C20 C36 122.4(3)
C25 C20 C36 118.0(3)
C22 C21 C20 118.8(3)
C21 C22 C23 122.8(3)
C21 C22 Cl2 117.7(3)
C23 C22 Cl2 119.5(3)
C24 C23 C22 118.5(3)
C23 C24 C25 121.4(3)
C20 C25 C24 118.7(3)
C20 C25 C26 119.4(3)
C24 C25 C26 121.9(3)
C27 C26 C25 123.0(3)
C26 C27 N3 116.9(3)
C26 C27 C28 122.9(3)
N3 C27 C28 120.2(3)
C29 C28 C33 118.8(3)
C29 C28 C27 118.6(3)
C33 C28 C27 122.6(3)
C28 C29 C30 120.4(4)
C31 C30 C29 119.9(4)
C32 C31 C30 119.7(3)
C31 C32 C33 120.9(4)
C32 C33 C28 120.3(3)
N4 C34 C35 114.8(3)
C36 C35 C34 103.7(3)
C36 C35 C37 128.7(3)
C34 C35 C37 127.6(3)
C35 C36 N3 106.4(3)
C35 C36 C20 135.3(3)
N3 C36 C20 118.3(3)
C35 C37 C38 113.2(3)

loop_
_geom_bond_atom_site_label_1
_geom_bond_atom_site_label_2
_geom_bond_distance
Cl1 C3 1.746(3)
Cl2 C22 1.748(3)
N1 N2 1.353(4)
N1 C17 1.389(4)
N1 C8 1.392(4)
N2 C15 1.324(4)
N3 N4 1.356(3)
N3 C36 1.384(4)
N3 C27 1.390(4)
N4 C34 1.323(4)
C1 C6 1.399(4)
C1 C2 1.401(4)
C1 C17 1.451(4)
C2 C3 1.372(4)
C3 C4 1.377(5)
C4 C5 1.369(5)
C5 C6 1.398(4)
C6 C7 1.438(5)
C7 C8 1.345(4)
C8 C9 1.483(5)
C9 C14 1.381(5)
C9 C10 1.391(5)
C10 C11 1.383(5)
C11 C12 1.358(6)
C12 C13 1.368(6)
C13 C14 1.382(5)
C15 C16 1.391(4)
C16 C17 1.376(4)
C16 C18 1.505(4)
C18 C19 1.527(5)
C20 C21 1.398(4)
C20 C25 1.400(4)
C20 C36 1.447(4)
C21 C22 1.369(4)
C22 C23 1.383(5)
C23 C24 1.355(5)
C24 C25 1.413(4)
C25 C26 1.434(4)
C26 C27 1.349(4)
C27 C28 1.479(4)
C28 C29 1.379(4)
C28 C33 1.390(5)
C29 C30 1.386(5)
C30 C31 1.377(6)
C31 C32 1.363(5)
C32 C33 1.369(5)
C34 C35 1.384(4)
C35 C36 1.382(4)
C35 C37 1.502(4)
C37 C38 1.517(4)
